data_2009078
loop_
_publ_author_name
'S.Shanmuga Sundara Raj'
'Hoong-Kun Fun'
'Jie, Xue'
'Jia-Hai, Ye'
'Hu, Cai'
'Jian-Hua, Xu'

_publ_section_title
1-Acetyl-2a',3',8',8a'-tetrahydro-3',8'-(diphenylmethylenemethano)spiro[indoline-3,2'-2'<i>H</i>-oxeto[3,2-<i>b</i>]naphthalen]-2-one
_journal_issue 10
_journal_name_full 'Acta Crystallographica Section C'
_journal_page_first 1674
_journal_page_last 1675
_journal_paper_doi 10.1107/S0108270199008744
_journal_volume 55
_journal_year 1999
_chemical_formula_sum 'C34 H25 N O3'
_chemical_formula_weight 495.55
_chemical_name_systematic
;
Spiro[1-acetyl-2-oxo-(3H)indole-3,2'-oxeto[3,2-b](10'-diphenylmethylene-
3',4',9',10'-(3'\a,4'\a,9'\a,10'\a)-tetrahedron-4',9'-methanonaphthalene
;
_space_group_IT_number 61
_symmetry_cell_setting orthorhombic
_symmetry_space_group_name_Hall '-P 2ac 2ab'
_symmetry_space_group_name_H-M 'P b c a'
_audit_creation_method SHELXL-97
_cell_angle_alpha 90.00
_cell_angle_beta 90.00
_cell_angle_gamma 90.00
_cell_formula_units_Z 8
_cell_length_a 9.0605(2)
_cell_length_b 17.87250(10)
_cell_length_c 31.4066(6)
_cell_measurement_reflns_used 8192
_cell_measurement_temperature 293(2)
_cell_measurement_theta_max 33.20
_cell_measurement_theta_min 2.59
_cell_volume 5085.79(15)
_computing_cell_refinement 'SAINT (Siemens, 1996)'
_computing_data_collection 'SMART (Siemens, 1996)'
_computing_data_reduction SAINT
_computing_molecular_graphics SHELXTL
_computing_publication_material
;
SHELXTL, PARST (Nardelli, 1995) and PLATON (Spek, 1990)
;
_computing_structure_refinement SHELXTL
_computing_structure_solution 'SHELXTL (Sheldrick, 1997)'
_diffrn_ambient_temperature 293(2)
_diffrn_detector_area_resol_mean 8.33
_diffrn_measured_fraction_theta_full 0.999
_diffrn_measured_fraction_theta_max 0.999
_diffrn_measurement_device_type
;
Siemens SMART CCD area detector diffractometer
;
_diffrn_measurement_method '\w scans'
_diffrn_radiation_monochromator graphite
_diffrn_radiation_source 'fine-focus sealed tube'
_diffrn_radiation_type MoK\a
_diffrn_radiation_wavelength 0.71073
_diffrn_reflns_av_R_equivalents 0.0665
_diffrn_reflns_av_sigmaI/netI 0.0491
_diffrn_reflns_limit_h_max 11
_diffrn_reflns_limit_h_min -11
_diffrn_reflns_limit_k_max 23
_diffrn_reflns_limit_k_min -23
_diffrn_reflns_limit_l_max 40
_diffrn_reflns_limit_l_min -19
_diffrn_reflns_number 30518
_diffrn_reflns_theta_full 27.50
_diffrn_reflns_theta_max 27.50
_diffrn_reflns_theta_min 2.59
_exptl_absorpt_coefficient_mu 0.082
_exptl_absorpt_correction_type none
_exptl_crystal_colour colourless
_exptl_crystal_density_diffrn 1.294
_exptl_crystal_density_method 'not measured'
_exptl_crystal_description block
_exptl_crystal_F_000 2080
_exptl_crystal_size_max 0.44
_exptl_crystal_size_mid 0.34
_exptl_crystal_size_min 0.20
_refine_diff_density_max 0.225
_refine_diff_density_min -0.216
_refine_ls_extinction_method none
_refine_ls_goodness_of_fit_ref 1.083
_refine_ls_hydrogen_treatment constr
_refine_ls_matrix_type full
_refine_ls_number_parameters 343
_refine_ls_number_reflns 5829
_refine_ls_number_restraints 0
_refine_ls_restrained_S_all 1.083
_refine_ls_R_factor_all 0.1306
_refine_ls_R_factor_gt 0.0670
_refine_ls_shift/su_max 0.000
_refine_ls_shift/su_mean 0.000
_refine_ls_structure_factor_coef Fsqd
_refine_ls_weighting_details 'calc w = 1/[\s^2^(Fo^2^)+(0.0481P)^2^+1.8828P] where P=(Fo^2^+2Fc^2^)/3'
_refine_ls_weighting_scheme calc
_refine_ls_wR_factor_ref 0.1581
_reflns_number_gt 3270
_reflns_number_total 5829
_reflns_threshold_expression 'I > 2\s(I)'
_cod_data_source_file sk1309.cif
_cod_data_source_block chxj1m
_cod_depositor_comments
;
The following automatic conversions were performed:
'_symmetry_cell_setting' value 'Orthorhombic' changed to 'orthorhombic'
according to '/home/saulius/struct/CIF-dictionaries/cif_core.dic'
dictionary named 'cif_core.dic' version 2.4.1 from 2010-06-29.

Automatic conversion script
Id: cif_fix_enum 1527 2010-12-29 10:47:43Z saulius 

The following automatic conversions were performed:

'_symmetry_cell_setting' value 'Orthorhombic' changed to
'orthorhombic' according to
/home/saulius/struct/CIF-dictionaries/cif_core.dic dictionary named
'cif_core.dic' version 2.4.1 from 2010-06-29.

Automatic conversion script
Id: cif_fix_values 1715 2011-07-08 13:25:40Z adriana 
;
_cod_database_code 2009078

loop_
_symmetry_equiv_pos_as_xyz
'x, y, z'
'-x+1/2, -y, z+1/2'
'-x, y+1/2, -z+1/2'
'x+1/2, -y+1/2, -z'
'-x, -y, -z'
'x-1/2, y, -z-1/2'
'x, -y-1/2, z-1/2'
'-x-1/2, y-1/2, z'

loop_
_atom_site_label
_atom_site_fract_x
_atom_site_fract_y
_atom_site_fract_z
_atom_site_U_iso_or_equiv
_atom_site_adp_type
_atom_site_calc_flag
_atom_site_refinement_flags
_atom_site_occupancy
_atom_site_disorder_assembly
_atom_site_disorder_group
_atom_site_type_symbol
N1 .0839(2) .34936(11) -.00148(7) .0563(5) Uani d . 1 . . N
O1 .3356(2) .32337(13) .00267(6) .0861(6) Uani d . 1 . . O
O2 -.0775(3) .31965(13) -.05401(8) .0973(7) Uani d . 1 . . O
O3 .34039(18) .46135(9) .05025(5) .0591(5) Uani d . 1 . . O
C1 .3519(2) .61833(13) .14388(8) .0518(6) Uani d . 1 . . C
C2 .4013(3) .66324(16) .17661(10) .0740(8) Uani d . 1 . . C
H2A .3817 .6501 .2047 .089 Uiso calc R 1 . . H
C3 .4804(3) .72802(18) .16772(11) .0896(10) Uani d . 1 . . C
H3A .5136 .7578 .1900 .107 Uiso calc R 1 . . H
C4 .5096(3) .74832(16) .12699(12) .0810(9) Uani d . 1 . . C
H4A .5629 .7917 .1214 .097 Uiso calc R 1 . . H
C5 .4607(3) .70492(17) .09421(11) .0758(8) Uani d . 1 . . C
H5A .4802 .7188 .0662 .091 Uiso calc R 1 . . H
C6 .3820(3) .64034(15) .10259(9) .0655(7) Uani d . 1 . . C
H6A .3488 .6111 .0800 .079 Uiso calc R 1 . . H
C7 .2680(3) .54742(13) .15247(7) .0507(6) Uani d . 1 . . C
C8 .1244(3) .55382(14) .17523(8) .0523(6) Uani d . 1 . . C
C9 .0266(3) .61068(15) .16442(9) .0639(7) Uani d . 1 . . C
H9A .0547 .6468 .1447 .077 Uiso calc R 1 . . H
C10 -.1129(3) .61398(17) .18289(10) .0757(8) Uani d . 1 . . C
H10A -.1785 .6514 .1748 .091 Uiso calc R 1 . . H
C11 -.1540(4) .56232(19) .21291(11) .0822(9) Uani d . 1 . . C
H11A -.2475 .5644 .2250 .099 Uiso calc R 1 . . H
C12 -.0562(4) .50736(18) .22506(9) .0774(9) Uani d . 1 . . C
H12A -.0828 .4732 .2460 .093 Uiso calc R 1 . . H
C13 .0815(3) .50266(15) .20621(8) .0620(7) Uani d . 1 . . C
H13A .1461 .4649 .2144 .074 Uiso calc R 1 . . H
C14 .3208(2) .48263(13) .13793(8) .0503(6) Uani d . 1 . . C
C15 .4735(3) .46573(14) .11958(8) .0544(6) Uani d . 1 . . C
H15A .5389 .5086 .1150 .065 Uiso calc R 1 . . H
C16 .5220(3) .40904(14) .15252(8) .0584(7) Uani d . 1 . . C
C17 .6575(3) .39325(17) .16972(9) .0722(8) Uani d . 1 . . C
H17A .7415 .4190 .1610 .087 Uiso calc R 1 . . H
C18 .6657(4) .3379(2) .20043(11) .0900(10) Uani d . 1 . . C
H18A .7564 .3269 .2128 .108 Uiso calc R 1 . . H
C19 .5423(5) .29864(19) .21303(10) .0881(10) Uani d . 1 . . C
H19A .5510 .2620 .2339 .106 Uiso calc R 1 . . H
C20 .4041(4) .31314(15) .19489(9) .0720(8) Uani d . 1 . . C
H20A .3213 .2856 .2026 .086 Uiso calc R 1 . . H
C21 .3951(3) .36949(14) .16523(8) .0567(6) Uani d . 1 . . C
C22 .2668(3) .40121(13) .13950(7) .0523(6) Uani d . 1 . . C
H22A .1673 .3927 .1507 .063 Uiso calc R 1 . . H
C23 .2992(2) .37165(13) .09380(8) .0516(6) Uani d . 1 . . C
H23A .3151 .3175 .0919 .062 Uiso calc R 1 . . H
C24 .4327(3) .41975(14) .08037(8) .0553(6) Uani d . 1 . . C
H24A .5145 .3919 .0675 .066 Uiso calc R 1 . . H
C25 .2220(3) .40671(14) .05460(8) .0539(6) Uani d . 1 . . C
C26 .0672(3) .43458(13) .05375(8) .0519(6) Uani d . 1 . . C
C27 -.0012(3) .48790(15) .07849(9) .0634(7) Uani d . 1 . . C
H27A .0506 .5118 .1001 .076 Uiso calc R 1 . . H
C28 -.1480(3) .50575(16) .07094(9) .0667(7) Uani d . 1 . . C
H28A -.1952 .5411 .0879 .080 Uiso calc R 1 . . H
C29 -.2232(3) .47140(16) .03859(9) .0664(7) Uani d . 1 . . C
H29A -.3209 .4846 .0335 .080 Uiso calc R 1 . . H
C30 -.1572(3) .41730(16) .01324(9) .0630(7) Uani d . 1 . . C
H30A -.2097 .3934 -.0083 .076 Uiso calc R 1 . . H
C31 -.0105(3) .39996(13) .02106(8) .0530(6) Uani d . 1 . . C
C32 .2266(3) .35374(15) .01585(8) .0594(7) Uani d . 1 . . C
C33 .0438(3) .31148(15) -.03937(9) .0676(7) Uani d . 1 . . C
C34 .1552(4) .26200(19) -.05966(11) .0962(11) Uani d . 1 . . C
H34A .2446 .2629 -.0433 .144 Uiso calc R 1 . . H
H34B .1751 .2794 -.0880 .144 Uiso calc R 1 . . H
H34C .1178 .2118 -.0608 .144 Uiso calc R 1 . . H

loop_
_atom_site_aniso_label
_atom_site_aniso_U_11
_atom_site_aniso_U_22
_atom_site_aniso_U_33
_atom_site_aniso_U_12
_atom_site_aniso_U_13
_atom_site_aniso_U_23
N1 .0575(13) .0567(12) .0546(12) -.0045(10) -.0051(10) .0044(10)
O1 .0667(13) .1174(17) .0741(13) .0193(12) -.0038(11) -.0266(12)
O2 .0919(16) .1000(17) .0999(17) .0057(13) -.0361(14) -.0229(13)
O3 .0515(10) .0650(11) .0609(10) -.0049(8) .0012(8) .0098(9)
C1 .0435(13) .0488(13) .0631(16) -.0029(11) .0010(12) -.0021(12)
C2 .0769(19) .0740(18) .0711(19) -.0244(16) .0156(15) -.0158(15)
C3 .092(2) .086(2) .091(2) -.0360(19) .0257(19) -.0325(19)
C4 .0676(19) .0567(17) .119(3) -.0141(15) .0234(19) -.0050(18)
C5 .0735(19) .0695(18) .084(2) -.0087(16) .0031(17) .0189(17)
C6 .0645(17) .0674(17) .0645(17) -.0117(14) -.0097(14) .0085(14)
C7 .0453(13) .0528(14) .0540(14) -.0040(11) -.0007(11) .0023(12)
C8 .0512(14) .0548(14) .0507(14) -.0088(12) .0010(11) -.0098(12)
C9 .0594(16) .0604(16) .0718(18) -.0019(13) .0125(14) -.0077(14)
C10 .0599(18) .076(2) .091(2) .0030(15) .0097(16) -.0202(18)
C11 .0649(19) .096(2) .085(2) -.0143(19) .0237(17) -.019(2)
C12 .081(2) .088(2) .0633(18) -.0227(18) .0178(16) -.0026(16)
C13 .0644(17) .0690(17) .0525(15) -.0120(14) .0018(13) -.0051(13)
C14 .0432(13) .0519(14) .0557(14) -.0041(11) -.0010(11) .0013(12)
C15 .0431(13) .0530(14) .0672(16) -.0029(11) .0010(12) -.0010(12)
C16 .0557(15) .0590(15) .0606(16) .0052(13) -.0067(13) -.0128(13)
C17 .0626(17) .082(2) .0724(19) .0149(15) -.0140(15) -.0168(16)
C18 .085(2) .106(3) .079(2) .036(2) -.0210(19) -.012(2)
C19 .121(3) .083(2) .0602(19) .034(2) -.015(2) .0039(16)
C20 .099(2) .0596(16) .0574(17) .0081(16) -.0016(16) -.0014(14)
C21 .0651(16) .0537(14) .0514(14) .0041(13) -.0056(13) -.0069(12)
C22 .0520(14) .0504(13) .0545(14) -.0044(11) .0018(12) -.0002(11)
C23 .0481(13) .0520(13) .0548(14) -.0009(11) -.0040(11) .0012(11)
C24 .0440(13) .0608(15) .0612(16) .0009(12) -.0004(12) .0023(13)
C25 .0480(14) .0594(14) .0543(14) -.0042(12) -.0014(11) .0034(12)
C26 .0485(14) .0563(14) .0508(14) -.0039(12) -.0004(11) .0078(12)
C27 .0560(16) .0755(18) .0588(16) .0000(14) -.0003(13) .0005(14)
C28 .0558(16) .0799(19) .0645(17) .0070(14) .0116(14) .0071(15)
C29 .0453(14) .086(2) .0675(17) -.0026(14) .0027(14) .0212(16)
C30 .0528(15) .0762(18) .0601(16) -.0113(14) -.0032(13) .0115(14)
C31 .0531(15) .0531(14) .0528(14) -.0062(12) .0024(12) .0119(12)
C32 .0573(16) .0657(16) .0551(15) .0029(14) .0002(13) .0027(13)
C33 .0754(19) .0597(16) .0678(18) -.0091(15) -.0091(16) -.0017(14)
C34 .096(2) .093(2) .100(3) -.005(2) -.010(2) -.036(2)

loop_
_atom_type_symbol
_atom_type_description
_atom_type_scat_dispersion_real
_atom_type_scat_dispersion_imag
_atom_type_scat_source
C C 0.0033 0.0016 'International Tables Vol C Tables 4.2.6.8 and 6.1.1.4'
H H 0.0000 0.0000 'International Tables Vol C Tables 4.2.6.8 and 6.1.1.4'
N N 0.0061 0.0033 'International Tables Vol C Tables 4.2.6.8 and 6.1.1.4'
O O 0.0106 0.0060 'International Tables Vol C Tables 4.2.6.8 and 6.1.1.4'

loop_
_geom_angle_atom_site_label_1
_geom_angle_atom_site_label_2
_geom_angle_atom_site_label_3
_geom_angle
_geom_angle_publ_flag
C32 N1 C33 126.0(2) y
C32 N1 C31 108.8(2) y
C33 N1 C31 124.3(2) y
C25 O3 C24 91.1(2) y
C2 C1 C6 118.0(2) ?
C2 C1 C7 121.4(2) ?
C6 C1 C7 120.6(2) ?
C1 C2 C3 120.2(3) ?
C4 C3 C2 120.9(3) ?
C3 C4 C5 119.8(3) ?
C4 C5 C6 119.9(3) ?
C5 C6 C1 121.2(3) ?
C14 C7 C8 123.0(2) y
C14 C7 C1 119.3(2) y
C8 C7 C1 117.6(2) y
C9 C8 C13 118.3(2) ?
C9 C8 C7 119.7(2) ?
C13 C8 C7 122.0(2) ?
C8 C9 C10 120.5(3) ?
C11 C10 C9 120.3(3) ?
C10 C11 C12 119.7(3) ?
C11 C12 C13 120.3(3) ?
C12 C13 C8 120.8(3) ?
C7 C14 C15 128.7(2) ?
C7 C14 C22 134.2(2) ?
C15 C14 C22 96.49(19) ?
C16 C15 C24 105.16(19) ?
C16 C15 C14 97.9(2) ?
C24 C15 C14 101.04(19) ?
C17 C16 C21 121.1(3) ?
C17 C16 C15 131.9(3) ?
C21 C16 C15 107.0(2) ?
C16 C17 C18 118.0(3) ?
C19 C18 C17 121.4(3) ?
C18 C19 C20 121.0(3) ?
C21 C20 C19 117.7(3) ?
C20 C21 C16 120.8(3) ?
C20 C21 C22 132.6(3) ?
C16 C21 C22 106.6(2) ?
C21 C22 C14 97.28(19) ?
C21 C22 C23 102.63(19) ?
C14 C22 C23 103.41(19) ?
C24 C23 C25 84.92(17) ?
C24 C23 C22 102.15(19) ?
C25 C23 C22 120.7(2) ?
O3 C24 C15 112.7(2) ?
O3 C24 C23 90.68(16) ?
C15 C24 C23 105.6(2) ?
O3 C25 C26 117.9(2) ?
O3 C25 C32 108.50(19) ?
C26 C25 C32 102.5(2) ?
O3 C25 C23 90.75(17) ?
C26 C25 C23 125.1(2) ?
C32 C25 C23 111.5(2) ?
C27 C26 C31 119.8(2) ?
C27 C26 C25 130.2(2) ?
C31 C26 C25 110.0(2) ?
C26 C27 C28 119.6(3) ?
C29 C28 C27 120.1(3) ?
C28 C29 C30 121.6(3) ?
C31 C30 C29 117.8(3) ?
C30 C31 C26 121.1(2) ?
C30 C31 N1 128.7(2) ?
C26 C31 N1 110.1(2) ?
O1 C32 N1 126.7(2) ?
O1 C32 C25 124.9(2) ?
N1 C32 C25 108.3(2) ?
O2 C33 N1 119.9(3) ?
O2 C33 C34 122.0(3) y
N1 C33 C34 118.1(3) ?

loop_
_geom_bond_atom_site_label_1
_geom_bond_atom_site_label_2
_geom_bond_site_symmetry_2
_geom_bond_distance
_geom_bond_publ_flag
N1 C32 . 1.405(3) ?
N1 C33 . 1.416(3) y
N1 C31 . 1.432(3) ?
O1 C32 . 1.200(3) y
O2 C33 . 1.200(3) y
O3 C25 . 1.457(3) ?
O3 C24 . 1.465(3) ?
C1 C2 . 1.379(4) ?
C1 C6 . 1.383(4) ?
C1 C7 . 1.502(3) ?
C2 C3 . 1.390(4) ?
C3 C4 . 1.356(5) ?
C4 C5 . 1.363(4) ?
C5 C6 . 1.382(4) ?
C7 C14 . 1.334(3) y
C7 C8 . 1.489(3) ?
C8 C9 . 1.390(3) ?
C8 C13 . 1.391(3) ?
C9 C10 . 1.392(4) ?
C10 C11 . 1.371(4) ?
C11 C12 . 1.377(4) ?
C12 C13 . 1.383(4) ?
C14 C15 . 1.529(3) ?
C14 C22 . 1.536(3) ?
C15 C16 . 1.513(4) ?
C15 C24 . 1.526(3) ?
C16 C17 . 1.371(4) ?
C16 C21 . 1.408(3) ?
C17 C18 . 1.384(4) ?
C18 C19 . 1.378(5) ?
C19 C20 . 1.400(4) ?
C20 C21 . 1.374(4) ?
C21 C22 . 1.525(3) ?
C22 C23 . 1.557(3) ?
C23 C24 . 1.543(3) y
C23 C25 . 1.549(3) y
C25 C26 . 1.488(3) ?
C25 C32 . 1.542(4) ?
C26 C27 . 1.377(3) ?
C26 C31 . 1.390(3) ?
C27 C28 . 1.388(4) ?
C28 C29 . 1.369(4) ?
C29 C30 . 1.388(4) ?
C30 C31 . 1.387(3) ?
C33 C34 . 1.486(4) y

loop_
_geom_hbond_atom_site_label_D
_geom_hbond_atom_site_label_H
_geom_hbond_atom_site_label_A
_geom_hbond_site_symmetry_A
_geom_hbond_distance_DH
_geom_hbond_distance_HA
_geom_hbond_distance_DA
_geom_hbond_angle_DHA
_geom_hbond_publ_flag
C30 H30A O2 1_555 0.93 2.29 2.833(4) 117 yes
C34 H34A O1 1_555 0.96 1.98 2.776(4) 139 yes

loop_
_geom_torsion_atom_site_label_1
_geom_torsion_atom_site_label_2
_geom_torsion_atom_site_label_3
_geom_torsion_atom_site_label_4
_geom_torsion
_geom_torsion_publ_flag
C6 C1 C2 C3 -0.7(4) ?
C7 C1 C2 C3 179.1(3) ?
C1 C2 C3 C4 0.3(5) ?
C2 C3 C4 C5 0.2(5) ?
C3 C4 C5 C6 -0.3(5) ?
C4 C5 C6 C1 -0.2(4) ?
C2 C1 C6 C5 0.7(4) ?
C7 C1 C6 C5 -179.2(2) ?
C2 C1 C7 C14 -121.5(3) ?
C6 C1 C7 C14 58.3(3) ?
C2 C1 C7 C8 61.5(3) ?
C6 C1 C7 C8 -118.6(3) ?
C14 C7 C8 C9 -134.4(3) ?
C1 C7 C8 C9 42.4(3) ?
C14 C7 C8 C13 43.1(4) ?
C1 C7 C8 C13 -140.1(2) ?
C13 C8 C9 C10 -2.8(4) ?
C7 C8 C9 C10 174.8(2) ?
C8 C9 C10 C11 1.9(4) ?
C9 C10 C11 C12 0.6(4) ?
C10 C11 C12 C13 -2.0(5) ?
C11 C12 C13 C8 1.0(4) ?
C9 C8 C13 C12 1.4(4) ?
C7 C8 C13 C12 -176.1(2) ?
C8 C7 C14 C15 -171.0(2) ?
C1 C7 C14 C15 12.3(4) ?
C8 C7 C14 C22 -1.9(4) ?
C1 C7 C14 C22 -178.7(2) ?
C7 C14 C15 C16 118.2(3) ?
C22 C14 C15 C16 -53.9(2) ?
C7 C14 C15 C24 -134.6(3) ?
C22 C14 C15 C24 53.3(2) ?
C24 C15 C16 C17 110.3(3) ?
C14 C15 C16 C17 -145.9(3) ?
C24 C15 C16 C21 -70.0(2) ?
C14 C15 C16 C21 33.8(2) ?
C21 C16 C17 C18 -0.9(4) ?
C15 C16 C17 C18 178.8(3) ?
C16 C17 C18 C19 1.1(5) ?
C17 C18 C19 C20 0.5(5) ?
C18 C19 C20 C21 -2.2(4) ?
C19 C20 C21 C16 2.4(4) ?
C19 C20 C21 C22 -179.4(3) ?
C17 C16 C21 C20 -0.9(4) ?
C15 C16 C21 C20 179.4(2) ?
C17 C16 C21 C22 -179.5(2) ?
C15 C16 C21 C22 0.8(3) ?
C20 C21 C22 C14 146.9(3) ?
C16 C21 C22 C14 -34.7(2) ?
C20 C21 C22 C23 -107.6(3) ?
C16 C21 C22 C23 70.8(2) ?
C7 C14 C22 C21 -117.3(3) ?
C15 C14 C22 C21 54.1(2) ?
C7 C14 C22 C23 137.8(3) ?
C15 C14 C22 C23 -50.8(2) ?
C21 C22 C23 C24 -72.2(2) ?
C14 C22 C23 C24 28.6(2) ?
C21 C22 C23 C25 -163.5(2) ?
C14 C22 C23 C25 -62.7(3) ?
C25 O3 C24 C15 -119.6(2) ?
C25 O3 C24 C23 -12.4(2) y
C16 C15 C24 O3 161.84(19) ?
C14 C15 C24 O3 60.4(2) ?
C16 C15 C24 C23 64.4(2) ?
C14 C15 C24 C23 -37.1(2) ?
C25 C23 C24 O3 11.7(2) y
C22 C23 C24 O3 -108.67(18) ?
C25 C23 C24 C15 125.5(2) ?
C22 C23 C24 C15 5.2(2) ?
C24 O3 C25 C26 143.4(2) ?
C24 O3 C25 C32 -100.7(2) ?
C24 O3 C25 C23 12.3(2) y
C24 C23 C25 O3 -11.7(2) y
C22 C23 C25 O3 89.4(2) ?
C24 C23 C25 C26 -137.3(2) ?
C22 C23 C25 C26 -36.1(3) ?
C24 C23 C25 C32 98.5(2) ?
C22 C23 C25 C32 -160.3(2) ?
O3 C25 C26 C27 -55.6(3) ?
C32 C25 C26 C27 -174.6(2) ?
C23 C25 C26 C27 57.4(4) ?
O3 C25 C26 C31 122.2(2) ?
C32 C25 C26 C31 3.1(2) ?
C23 C25 C26 C31 -124.9(2) ?
C31 C26 C27 C28 1.0(4) ?
C25 C26 C27 C28 178.5(2) ?
C26 C27 C28 C29 -1.1(4) ?
C27 C28 C29 C30 1.4(4) ?
C28 C29 C30 C31 -1.4(4) ?
C29 C30 C31 C26 1.2(4) ?
C29 C30 C31 N1 -176.9(2) ?
C27 C26 C31 C30 -1.0(4) ?
C25 C26 C31 C30 -179.1(2) ?
C27 C26 C31 N1 177.4(2) ?
C25 C26 C31 N1 -0.6(3) ?
C32 N1 C31 C30 175.8(2) ?
C33 N1 C31 C30 5.6(4) ?
C32 N1 C31 C26 -2.5(3) ?
C33 N1 C31 C26 -172.7(2) ?
C33 N1 C32 O1 -3.9(4) ?
C31 N1 C32 O1 -173.9(3) ?
C33 N1 C32 C25 174.5(2) ?
C31 N1 C32 C25 4.4(3) ?
O3 C25 C32 O1 48.4(3) ?
C26 C25 C32 O1 173.8(3) ?
C23 C25 C32 O1 -50.0(3) ?
O3 C25 C32 N1 -130.0(2) ?
C26 C25 C32 N1 -4.6(3) ?
C23 C25 C32 N1 131.6(2) ?
C32 N1 C33 O2 -170.3(3) ?
C31 N1 C33 O2 -1.7(4) ?
C32 N1 C33 C34 10.0(4) ?
C31 N1 C33 C34 178.6(2) ?
